data_1537680
loop_
_publ_author_name
'Arstad, O.'
'Nowotny, H.'

_publ_section_title
;
 Roentgenographische Untersuchungen im system Mn-P
;
_journal_name_full
;
Zeitschrift fuer Physikalische Chemie, Abteilung B: Chemie der 
Elementarprozesse, Aufbau der Materie
;
_journal_page_first 356
_journal_page_last 358
_journal_volume 38
_journal_year 1937
_chemical_formula_sum 'Mn2 P'
_space_group_IT_number 150
_symmetry_space_group_name_Hall 'P 3 2"'
_symmetry_space_group_name_H-M 'P 3 2 1'
_cell_angle_alpha 90
_cell_angle_beta 90
_cell_angle_gamma 120
_cell_formula_units_Z 3
_cell_length_a 6.082
_cell_length_b 6.082
_cell_length_c 3.457
_cell_volume 110.745
_citation_journal_id_ASTM ZPCBAL
_cod_data_source_file Arstad_ZPCBAL_1937_607.cif
_cod_data_source_block Mn2P1
_cod_original_cell_volume 110.7447
_cod_original_formula_sum 'Mn2 P1'
_cod_database_code 1537680

loop_
_symmetry_equiv_pos_as_xyz
x,y,z
-y,x-y,z
-x+y,-x,z
y,x,-z
-x,-x+y,-z
x-y,-y,-z

loop_
_atom_site_label
_atom_site_type_symbol
_atom_site_fract_x
_atom_site_fract_y
_atom_site_fract_z
_atom_site_occupancy
_atom_site_U_iso_or_equiv
Mn1 Mn 0.74 0 0 1 0.0
P2 P 0.3333 0.6667 0.125 1 0.0
Mn2 Mn 0.4 0 0.5 1 0.0
P1 P 0 0 0.5 1 0.0
